data_7132674
loop_
_publ_author_name
'Hu, Chenhui'
'Wu, Mengfan'
'Han, Jian'
'Yang, Zhihua'
'Han, Shujuan'
'Pan, Shilie'

_publ_section_title
;
 New antimony fluorooxoborates with strong birefringence and unprecedented
 structural characterisation.
;
_journal_issue 19
_journal_name_full 'Chemical communications (Cambridge, England)'
_journal_page_first 2653
_journal_page_last 2656
_journal_paper_doi 10.1039/d3cc05784d
_journal_volume 60
_journal_year 2024
_chemical_formula_moiety 'B2 F O4 Sb'
_chemical_formula_sum 'B2 F O4 Sb'
_chemical_formula_weight 226.37
_space_group_crystal_system triclinic
_space_group_IT_number 2
_space_group_name_Hall '-P 1'
_space_group_name_H-M_alt 'P -1'
_atom_sites_solution_primary dual
_audit_creation_date 2023-09-03
_audit_creation_method
;
Olex2 1.3
(compiled 2020.11.12 svn.r5f609507 for OlexSys, GUI svn.r6408)
;
_audit_update_record
;
2023-09-03 deposited with the CCDC.	2024-01-31 downloaded from the CCDC.
;
_cell_angle_alpha 92.888(8)
_cell_angle_beta 95.126(7)
_cell_angle_gamma 104.803(7)
_cell_formula_units_Z 2
_cell_length_a 4.3436(7)
_cell_length_b 6.3169(10)
_cell_length_c 7.0009(12)
_cell_measurement_reflns_used 2114
_cell_measurement_temperature 302.0
_cell_measurement_theta_max 25.37
_cell_measurement_theta_min 2.93
_cell_volume 184.44(5)
_computing_cell_refinement 'SAINT V8.40B (?, 2016)'
_computing_data_reduction 'SAINT V8.40B (?, 2016)'
_computing_molecular_graphics 'Olex2 1.3 (Dolomanov et al., 2009)'
_computing_publication_material 'Olex2 1.3 (Dolomanov et al., 2009)'
_computing_structure_refinement 'SHELXL 2018/3 (Sheldrick, 2015)'
_computing_structure_solution 'XM  (Sheldrick, 2008)'
_diffrn_ambient_temperature 302.0
_diffrn_measured_fraction_theta_full 0.972
_diffrn_measured_fraction_theta_max 0.972
_diffrn_measurement_device_type 'Bruker APEX-II CCD'
_diffrn_measurement_method '\f and \w scans'
_diffrn_radiation_type MoK\a
_diffrn_radiation_wavelength 0.71073
_diffrn_reflns_av_R_equivalents 0.0919
_diffrn_reflns_av_unetI/netI 0.0542
_diffrn_reflns_Laue_measured_fraction_full 0.972
_diffrn_reflns_Laue_measured_fraction_max 0.972
_diffrn_reflns_limit_h_max 5
_diffrn_reflns_limit_h_min -5
_diffrn_reflns_limit_k_max 7
_diffrn_reflns_limit_k_min -7
_diffrn_reflns_limit_l_max 8
_diffrn_reflns_limit_l_min -8
_diffrn_reflns_number 5133
_diffrn_reflns_point_group_measured_fraction_full 0.972
_diffrn_reflns_point_group_measured_fraction_max 0.972
_diffrn_reflns_theta_full 25.001
_diffrn_reflns_theta_max 25.001
_diffrn_reflns_theta_min 2.930
_diffrn_source_current 1.4
_diffrn_source_power 0.07
_diffrn_source_voltage 50.0
_diffrn_standards_number 0
_exptl_absorpt_coefficient_mu 7.390
_exptl_absorpt_correction_T_max 0.7456
_exptl_absorpt_correction_T_min 0.5326
_exptl_absorpt_correction_type multi-scan
_exptl_absorpt_process_details
;
SADABS-2016/2 (Bruker,2016/2) was used for absorption correction.
wR2(int) was 0.1095 before and 0.0803 after correction.
The Ratio of minimum to maximum transmission is 0.7143.
The \l/2 correction factor is Not present.
;
_exptl_crystal_colour 'clear light colourless'
_exptl_crystal_colour_lustre clear
_exptl_crystal_colour_modifier light
_exptl_crystal_colour_primary colourless
_exptl_crystal_density_diffrn 4.076
_exptl_crystal_description block
_exptl_crystal_F_000 204
_refine_diff_density_max 2.790
_refine_diff_density_min -1.827
_refine_diff_density_rms 0.437
_refine_ls_extinction_method none
_refine_ls_goodness_of_fit_ref 1.169
_refine_ls_hydrogen_treatment undef
_refine_ls_matrix_type full
_refine_ls_number_parameters 73
_refine_ls_number_reflns 629
_refine_ls_number_restraints 12
_refine_ls_restrained_S_all 1.161
_refine_ls_R_factor_all 0.0699
_refine_ls_R_factor_gt 0.0630
_refine_ls_shift/su_max 0.000
_refine_ls_shift/su_mean 0.000
_refine_ls_structure_factor_coef Fsqd
_refine_ls_weighting_details 'w=1/[\s^2^(Fo^2^)+(0.0750P)^2^+11.2773P] where P=(Fo^2^+2Fc^2^)/3'
_refine_ls_weighting_scheme calc
_refine_ls_wR_factor_gt 0.1626
_refine_ls_wR_factor_ref 0.1667
_reflns_Friedel_coverage 0.000
_reflns_number_gt 565
_reflns_number_total 629
_reflns_threshold_expression 'I > 2\s(I)'
_cod_data_source_file d3cc05784d2.cif
_cod_data_source_block 1_a
_cod_depositor_comments 'Adding full bibliography for 7132674.cif.'
_cod_database_code 7132674
_shelx_shelxl_version_number 2018/3
_shelx_space_group_comment
;
The symmetry employed for this shelxl refinement is uniquely defined
by the following loop, which should always be used as a source of
symmetry information in preference to the above space-group names.
They are only intended as comments.
;
_olex2_refinement_description
;
1. Uiso/Uaniso restraints and constraints
Uanis(B1) \\sim Ueq: with sigma of 0.005 and sigma for terminal atoms of 0.01
Uanis(O3) \\sim Ueq: with sigma of 0.005 and sigma for terminal atoms of 0.01
;
_olex2_submission_special_instructions 'No special instructions were received'

loop_
_space_group_symop_operation_xyz
'x, y, z'
'-x, -y, -z'

loop_
_atom_site_label
_atom_site_type_symbol
_atom_site_fract_x
_atom_site_fract_y
_atom_site_fract_z
_atom_site_U_iso_or_equiv
_atom_site_adp_type
_atom_site_occupancy
_atom_site_site_symmetry_order
_atom_site_calc_flag
_atom_site_refinement_flags_posn
_atom_site_refinement_flags_adp
_atom_site_refinement_flags_occupancy
_atom_site_disorder_assembly
_atom_site_disorder_group
Sb1 Sb 0.3818(3) 0.5996(2) 0.29303(19) 0.0179(5) Uani 1 1 d . . . . .
B1 B 1.024(4) -0.050(3) 0.288(3) 0.010(4) Uani 1 1 d . U . . .
O4 O 0.350(3) 0.967(2) 0.2961(18) 0.016(3) Uani 1 1 d . . . . .
F1 F 0.537(3) 0.249(2) 0.0955(16) 0.024(3) Uani 1 1 d . . . . .
O3 O 0.826(3) 0.743(2) 0.2816(19) 0.023(3) Uani 1 1 d . U . . .
B2 B 0.610(5) 0.172(4) 0.278(3) 0.017(4) Uani 1 1 d . . . . .
O2 O 0.581(3) 0.346(2) 0.4222(19) 0.016(3) Uani 1 1 d . . . . .
O1 O 0.911(3) 0.130(2) 0.293(2) 0.025(3) Uani 1 1 d . . . . .

loop_
_atom_site_aniso_label
_atom_site_aniso_U_11
_atom_site_aniso_U_22
_atom_site_aniso_U_33
_atom_site_aniso_U_23
_atom_site_aniso_U_13
_atom_site_aniso_U_12
Sb1 0.0088(7) 0.0145(8) 0.0306(8) 0.0019(5) 0.0018(5) 0.0034(5)
B1 0.010(5) 0.008(6) 0.010(5) -0.001(4) 0.001(4) 0.000(4)
O4 0.007(6) 0.016(7) 0.025(7) 0.002(6) 0.000(5) 0.004(5)
F1 0.019(6) 0.027(7) 0.027(6) 0.003(5) 0.004(5) 0.006(5)
O3 0.024(5) 0.020(5) 0.021(5) 0.005(4) -0.001(4) -0.002(4)
B2 0.022(11) 0.012(12) 0.011(10) 0.002(8) 0.006(8) -0.006(9)
O2 0.004(5) 0.015(7) 0.030(7) 0.002(6) -0.001(5) 0.003(5)
O1 0.019(7) 0.010(8) 0.048(9) 0.000(6) 0.004(6) 0.009(6)

loop_
_atom_type_symbol
_atom_type_description
_atom_type_scat_dispersion_real
_atom_type_scat_dispersion_imag
_atom_type_scat_source
B B 0.0013 0.0007 'International Tables Vol C Tables 4.2.6.8 and 6.1.1.4'
F F 0.0171 0.0103 'International Tables Vol C Tables 4.2.6.8 and 6.1.1.4'
O O 0.0106 0.0060 'International Tables Vol C Tables 4.2.6.8 and 6.1.1.4'
Sb Sb -0.5866 1.5461 'International Tables Vol C Tables 4.2.6.8 and 6.1.1.4'

loop_
_geom_angle_atom_site_label_1
_geom_angle_atom_site_label_2
_geom_angle_atom_site_label_3
_geom_angle
_geom_angle_site_symmetry_1
_geom_angle_site_symmetry_3
_geom_angle_publ_flag
O3 Sb1 O4 80.9(5) . . ?
O3 Sb1 O2 92.7(5) . 2_666 ?
O3 Sb1 O2 82.6(5) . . ?
O2 Sb1 O4 83.5(5) 2_666 . ?
O2 Sb1 O4 149.7(5) . . ?
O2 Sb1 O2 72.0(5) 2_666 . ?
O3 B1 O4 116.9(16) 1_545 1_645 ?
O1 B1 O4 121.1(17) . 1_645 ?
O1 B1 O3 122.0(16) . 1_545 ?
B1 O4 Sb1 103.8(11) 1_465 . ?
B1 O4 B2 126.7(15) 1_465 1_565 ?
B2 O4 Sb1 128.8(11) 1_565 . ?
B1 O3 Sb1 139.5(13) 1_565 . ?
F1 B2 O4 106.4(15) . 1_545 ?
F1 B2 O2 104.9(16) . . ?
O2 B2 O4 108.6(14) . 1_545 ?
O1 B2 O4 111.3(17) . 1_545 ?
O1 B2 F1 111.3(15) . . ?
O1 B2 O2 113.8(16) . . ?
Sb1 O2 Sb1 108.0(5) 2_666 . ?
B2 O2 Sb1 113.1(11) . . ?
B2 O2 Sb1 138.3(12) . 2_666 ?
B1 O1 B2 136.2(16) . . ?

loop_
_geom_bond_atom_site_label_1
_geom_bond_atom_site_label_2
_geom_bond_distance
_geom_bond_site_symmetry_2
_geom_bond_publ_flag
Sb1 O4 2.362(13) . ?
Sb1 O3 1.920(14) . ?
Sb1 O2 1.991(13) 2_666 ?
Sb1 O2 2.204(12) . ?
B1 O4 1.39(2) 1_645 ?
B1 O3 1.37(2) 1_545 ?
B1 O1 1.35(2) . ?
O4 B2 1.50(2) 1_565 ?
F1 B2 1.43(2) . ?
B2 O2 1.49(2) . ?
B2 O1 1.39(3) . ?

loop_
_geom_torsion_atom_site_label_1
_geom_torsion_atom_site_label_2
_geom_torsion_atom_site_label_3
_geom_torsion_atom_site_label_4
_geom_torsion
_geom_torsion_site_symmetry_1
_geom_torsion_site_symmetry_2
_geom_torsion_site_symmetry_3
_geom_torsion_site_symmetry_4
_geom_torsion_publ_flag
O4 B1 O1 B2 176.2(18) 1_645 . . . ?
O4 B2 O2 Sb1 64(2) 1_545 . . 2_666 ?
O4 B2 O2 Sb1 -105.3(14) 1_545 . . . ?
O4 B2 O1 B1 13(3) 1_545 . . . ?
F1 B2 O2 Sb1 8.1(17) . . . . ?
F1 B2 O2 Sb1 177.8(10) . . . 2_666 ?
F1 B2 O1 B1 -106(2) . . . . ?
O3 B1 O1 B2 -6(3) 1_545 . . . ?
O2 B2 O1 B1 136(2) . . . . ?
O1 B2 O2 Sb1 130.1(14) . . . . ?
O1 B2 O2 Sb1 -60(2) . . . 2_666 ?
